data_7202990
loop_
_publ_author_name
'Du, Miao'
'Li, Cheng-Peng'
'Zhao, Xiao-Jun'
'Yu, Qian'

_publ_section_title
;
 Interplay of coordinative and supramolecular interactions in
 engineering unusual crystalline architectures of low-dimensional
 metal--pamoate complexes under co-ligand intervention
;
_journal_issue 11
_journal_name_full CrystEngComm
_journal_page_first 1011
_journal_paper_doi 10.1039/b707853f
_journal_volume 9
_journal_year 2007
_chemical_formula_sum 'C41 H38 Cu N4 O9'
_chemical_formula_weight 794.29
_chemical_name_systematic
;
?
;
_space_group_IT_number 14
_symmetry_cell_setting monoclinic
_symmetry_space_group_name_Hall '-P 2ybc'
_symmetry_space_group_name_H-M 'P 1 21/c 1'
_atom_sites_solution_hydrogens geom
_atom_sites_solution_primary direct
_atom_sites_solution_secondary difmap
_audit_creation_method SHELXL-97
_cell_angle_alpha 90.00
_cell_angle_beta 101.950(7)
_cell_angle_gamma 90.00
_cell_formula_units_Z 4
_cell_length_a 16.080(7)
_cell_length_b 10.678(5)
_cell_length_c 22.186(10)
_cell_measurement_reflns_used 2187
_cell_measurement_temperature 295(2)
_cell_measurement_theta_max 20.32
_cell_measurement_theta_min 2.31
_cell_volume 3727(3)
_computing_cell_refinement 'Bruker APEX II'
_computing_data_collection 'Bruker APEX II'
_computing_data_reduction 'Bruker SAINT'
_computing_molecular_graphics 'Bruker SHELXTL'
_computing_publication_material 'Bruker SHELXTL'
_computing_structure_refinement 'SHELXL-97 (Sheldrick, 1997)'
_computing_structure_solution 'SHELXS-97 (Sheldrick, 1990)'
_diffrn_ambient_temperature 295(2)
_diffrn_measured_fraction_theta_full 0.998
_diffrn_measured_fraction_theta_max 0.998
_diffrn_measurement_device_type 'APEX II CCD area detector'
_diffrn_measurement_method 'phi and omega scans'
_diffrn_radiation_monochromator graphite
_diffrn_radiation_source 'fine-focus sealed tube'
_diffrn_radiation_type MoK\a
_diffrn_radiation_wavelength 0.71073
_diffrn_reflns_av_R_equivalents 0.0637
_diffrn_reflns_av_sigmaI/netI 0.0959
_diffrn_reflns_limit_h_max 15
_diffrn_reflns_limit_h_min -19
_diffrn_reflns_limit_k_max 12
_diffrn_reflns_limit_k_min -12
_diffrn_reflns_limit_l_max 26
_diffrn_reflns_limit_l_min -26
_diffrn_reflns_number 19855
_diffrn_reflns_theta_full 25.01
_diffrn_reflns_theta_max 25.01
_diffrn_reflns_theta_min 1.88
_exptl_absorpt_coefficient_mu 0.649
_exptl_absorpt_correction_T_max 1.000000
_exptl_absorpt_correction_T_min 0.806107
_exptl_absorpt_correction_type multi-scan
_exptl_absorpt_process_details SADABS
_exptl_crystal_colour Blue
_exptl_crystal_density_diffrn 1.416
_exptl_crystal_density_meas ?
_exptl_crystal_density_method 'not measured'
_exptl_crystal_description Block
_exptl_crystal_F_000 1652
_exptl_crystal_size_max 0.36
_exptl_crystal_size_mid 0.28
_exptl_crystal_size_min 0.22
_refine_diff_density_max 0.861
_refine_diff_density_min -0.542
_refine_diff_density_rms 0.070
_refine_ls_extinction_method none
_refine_ls_goodness_of_fit_ref 1.044
_refine_ls_hydrogen_treatment constr
_refine_ls_matrix_type full
_refine_ls_number_parameters 502
_refine_ls_number_reflns 6557
_refine_ls_number_restraints 60
_refine_ls_restrained_S_all 1.058
_refine_ls_R_factor_all 0.1160
_refine_ls_R_factor_gt 0.0613
_refine_ls_shift/su_max 0.000
_refine_ls_shift/su_mean 0.000
_refine_ls_structure_factor_coef Fsqd
_refine_ls_weighting_details 'calc w=1/[\s^2^(Fo^2^)+(0.0973P)^2^+0.8936P] where P=(Fo^2^+2Fc^2^)/3'
_refine_ls_weighting_scheme calc
_refine_ls_wR_factor_gt 0.1643
_refine_ls_wR_factor_ref 0.1983
_reflns_number_gt 3814
_reflns_number_total 6557
_reflns_threshold_expression >2sigma(I)
_cod_data_source_file b707853f.txt
_cod_data_source_block 8
_cod_depositor_comments
;
The following automatic conversions were performed:
'_symmetry_cell_setting' value 'Monoclinic' changed to 'monoclinic'
according to '/home/saulius/struct/CIF-dictionaries/cif_core.dic'
dictionary named 'cif_core.dic' version 2.4.1 from
2010-06-29.

'_exptl_absorpt_correction_type' value 'Multi-Scan' changed
to 'multi-scan' according to
'/home/saulius/struct/CIF-dictionaries/cif_core.dic' dictionary named
'cif_core.dic' version 2.4.1 from 2010-06-29.

Automatic conversion script
Id: cif_fix_enum 1527 2010-12-29 10:47:43Z saulius 

The following automatic conversions were performed:

'_exptl_crystal_density_meas' value 'None' was changed to '?' - the
value is perceived as not measured.

Automatic conversion script
Id: cif_fix_values 3008 2015-01-20 13:52:24Z robertas 
;
_cod_original_sg_symbol_H-M P2(1)/c
_cod_database_code 7202990

loop_
_symmetry_equiv_pos_as_xyz
'x, y, z'
'-x, y+1/2, -z+1/2'
'-x, -y, -z'
'x, -y-1/2, z-1/2'

loop_
_atom_site_label
_atom_site_type_symbol
_atom_site_fract_x
_atom_site_fract_y
_atom_site_fract_z
_atom_site_U_iso_or_equiv
_atom_site_adp_type
_atom_site_occupancy
_atom_site_symmetry_multiplicity
_atom_site_calc_flag
_atom_site_refinement_flags
_atom_site_disorder_assembly
_atom_site_disorder_group
Cu1 Cu 0.67595(4) -0.23095(5) 0.99816(3) 0.0460(2) Uani 1 1 d . . .
O1 O 0.7941(2) -0.0786(3) 0.90224(16) 0.0583(9) Uani 1 1 d . . .
O2 O 0.6645(2) -0.0867(3) 0.92286(15) 0.0499(8) Uani 1 1 d . . .
O3 O 0.8257(2) 0.0740(4) 0.82112(17) 0.0610(10) Uani 1 1 d . . .
H3 H 0.8344 0.0193 0.8476 0.092 Uiso 1 1 calc R . .
O4 O 0.7253(3) 0.3947(3) 0.61836(15) 0.0662(11) Uani 1 1 d . . .
H4 H 0.7126 0.4459 0.5904 0.099 Uiso 1 1 calc R . .
O5 O 0.7033(2) 0.6062(3) 0.56477(16) 0.0584(9) Uani 1 1 d . . .
O6 O 0.7215(2) 0.7814(3) 0.61971(17) 0.0629(10) Uani 1 1 d . . .
O7 O 0.7955(2) -0.2515(3) 0.99018(15) 0.0533(9) Uani 1 1 d D . .
H7A H 0.7923 -0.1862 0.9675 0.080 Uiso 1 1 d RD . .
H7B H 0.8254 -0.2444 1.0267 0.080 Uiso 1 1 d RD . .
N1 N 0.5514(3) -0.2314(3) 1.00073(17) 0.0449(10) Uani 1 1 d . . .
N2 N 0.6397(3) -0.3841(3) 0.94579(18) 0.0462(10) Uani 1 1 d . . .
C1 C 0.5083(4) -0.1515(5) 1.0289(2) 0.0593(14) Uani 1 1 d . . .
H1 H 0.5376 -0.0875 1.0527 0.071 Uiso 1 1 calc R . .
C2 C 0.4209(4) -0.1610(6) 1.0237(3) 0.0672(16) Uani 1 1 d . . .
H2 H 0.3927 -0.1032 1.0436 0.081 Uiso 1 1 calc R . .
C3 C 0.3764(4) -0.2543(6) 0.9898(3) 0.0633(16) Uani 1 1 d . . .
H3A H 0.3180 -0.2610 0.9867 0.076 Uiso 1 1 calc R . .
C4 C 0.4195(3) -0.3407(5) 0.9592(2) 0.0509(13) Uani 1 1 d . . .
C5 C 0.3803(4) -0.4411(5) 0.9207(3) 0.0626(15) Uani 1 1 d . . .
H5 H 0.3222 -0.4545 0.9160 0.075 Uiso 1 1 calc R . .
C6 C 0.4255(4) -0.5158(5) 0.8914(3) 0.0620(15) Uani 1 1 d . . .
H6 H 0.3980 -0.5794 0.8663 0.074 Uiso 1 1 calc R . .
C7 C 0.5140(3) -0.5005(4) 0.8977(2) 0.0484(12) Uani 1 1 d . . .
C8 C 0.5644(4) -0.5750(5) 0.8684(3) 0.0649(16) Uani 1 1 d . . .
H8 H 0.5395 -0.6380 0.8418 0.078 Uiso 1 1 calc R . .
C9 C 0.6488(5) -0.5568(5) 0.8783(3) 0.0742(18) Uani 1 1 d . . .
H9 H 0.6825 -0.6074 0.8590 0.089 Uiso 1 1 calc R . .
C10 C 0.6853(4) -0.4610(5) 0.9179(3) 0.0619(15) Uani 1 1 d . . .
H10 H 0.7440 -0.4502 0.9251 0.074 Uiso 1 1 calc R . .
C11 C 0.5550(3) -0.4057(4) 0.9358(2) 0.0438(12) Uani 1 1 d . . .
C12 C 0.5075(3) -0.3240(4) 0.9665(2) 0.0427(11) Uani 1 1 d . . .
C13 C 0.7172(3) -0.0465(4) 0.8930(2) 0.0450(12) Uani 1 1 d . . .
C14 C 0.6858(3) 0.0442(4) 0.8417(2) 0.0447(12) Uani 1 1 d . . .
C15 C 0.7410(3) 0.1013(4) 0.8067(2) 0.0473(12) Uani 1 1 d . . .
C16 C 0.7107(3) 0.1832(4) 0.7593(2) 0.0459(12) Uani 1 1 d . . .
C17 C 0.6219(3) 0.2048(4) 0.7419(2) 0.0478(12) Uani 1 1 d . . .
C18 C 0.5832(4) 0.2773(4) 0.6908(2) 0.0523(13) Uani 1 1 d . . .
H18 H 0.6172 0.3157 0.6669 0.063 Uiso 1 1 calc R . .
C19 C 0.4978(4) 0.2926(5) 0.6753(3) 0.0632(16) Uani 1 1 d . . .
H19 H 0.4746 0.3404 0.6409 0.076 Uiso 1 1 calc R . .
C20 C 0.4439(4) 0.2388(5) 0.7095(3) 0.0655(16) Uani 1 1 d . . .
H20 H 0.3856 0.2520 0.6986 0.079 Uiso 1 1 calc R . .
C21 C 0.4773(3) 0.1668(5) 0.7590(3) 0.0599(14) Uani 1 1 d . . .
H21 H 0.4415 0.1295 0.7818 0.072 Uiso 1 1 calc R . .
C22 C 0.5663(3) 0.1477(4) 0.7763(2) 0.0473(12) Uani 1 1 d . . .
C23 C 0.6007(3) 0.0710(4) 0.8266(2) 0.0470(12) Uani 1 1 d . . .
H23 H 0.5648 0.0374 0.8503 0.056 Uiso 1 1 calc R . .
C24 C 0.7717(3) 0.2425(4) 0.7231(2) 0.0508(13) Uani 1 1 d . . .
H24A H 0.7541 0.2176 0.6803 0.061 Uiso 1 1 calc R . .
H24B H 0.8279 0.2079 0.7383 0.061 Uiso 1 1 calc R . .
C25 C 0.7786(3) 0.3854(5) 0.7255(2) 0.0480(12) Uani 1 1 d . . .
C26 C 0.7529(3) 0.4554(5) 0.6723(2) 0.0483(12) Uani 1 1 d . . .
C27 C 0.7526(3) 0.5889(4) 0.6739(2) 0.0458(12) Uani 1 1 d . . .
C28 C 0.7242(3) 0.6670(5) 0.6171(3) 0.0517(13) Uani 1 1 d . . .
C29 C 0.7810(3) 0.6481(5) 0.7280(2) 0.0516(13) Uani 1 1 d . . .
H29 H 0.7780 0.7350 0.7292 0.062 Uiso 1 1 calc R . .
C30 C 0.8153(3) 0.5824(5) 0.7830(2) 0.0499(13) Uani 1 1 d . . .
C31 C 0.8536(3) 0.6441(6) 0.8377(3) 0.0631(15) Uani 1 1 d . . .
H31 H 0.8522 0.7311 0.8390 0.076 Uiso 1 1 calc R . .
C32 C 0.8924(4) 0.5807(7) 0.8882(3) 0.0720(17) Uani 1 1 d . . .
H32 H 0.9200 0.6229 0.9233 0.086 Uiso 1 1 calc R . .
C33 C 0.8902(4) 0.4497(7) 0.8864(3) 0.0692(16) Uani 1 1 d . . .
H33 H 0.9163 0.4057 0.9213 0.083 Uiso 1 1 calc R . .
C34 C 0.8519(3) 0.3844(5) 0.8361(2) 0.0558(14) Uani 1 1 d . . .
H34 H 0.8503 0.2974 0.8373 0.067 Uiso 1 1 calc R . .
C35 C 0.8141(3) 0.4491(5) 0.7818(2) 0.0495(12) Uani 1 1 d . . .
O8 O 0.0833(3) 0.2259(5) 0.9097(2) 0.0932(14) Uani 1 1 d U . .
N3 N 0.0632(3) 0.3371(5) 0.8229(3) 0.0781(15) Uani 1 1 d U . .
C36 C 0.0186(7) 0.2385(10) 0.7889(5) 0.154(4) Uani 1 1 d U . .
H36A H 0.0567 0.1907 0.7698 0.231 Uiso 1 1 calc R . .
H36B H -0.0263 0.2720 0.7577 0.231 Uiso 1 1 calc R . .
H36C H -0.0052 0.1853 0.8159 0.231 Uiso 1 1 calc R . .
C37 C 0.0686(7) 0.4409(11) 0.7863(5) 0.177(4) Uani 1 1 d U . .
H37A H 0.1205 0.4851 0.8022 0.266 Uiso 1 1 calc R . .
H37B H 0.0211 0.4952 0.7865 0.266 Uiso 1 1 calc R . .
H37C H 0.0680 0.4142 0.7449 0.266 Uiso 1 1 calc R . .
C38 C 0.0917(5) 0.3255(9) 0.8793(4) 0.110(3) Uani 1 1 d U . .
H38 H 0.1207 0.3929 0.9005 0.133 Uiso 1 1 calc R . .
O9 O 0.8346(6) 0.1396(8) 0.5509(4) 0.183(3) Uani 1 1 d U . .
N4 N 0.9091(4) 0.3166(7) 0.5544(3) 0.108(2) Uani 1 1 d U . .
C39 C 0.9560(8) 0.4059(13) 0.5947(6) 0.204(5) Uani 1 1 d U . .
H39A H 0.9267 0.4847 0.5897 0.305 Uiso 1 1 calc R . .
H39B H 1.0113 0.4158 0.5852 0.305 Uiso 1 1 calc R . .
H39C H 0.9620 0.3779 0.6365 0.305 Uiso 1 1 calc R . .
C40 C 0.8779(10) 0.3421(15) 0.4919(7) 0.234(6) Uani 1 1 d U . .
H40A H 0.9237 0.3696 0.4735 0.352 Uiso 1 1 calc R . .
H40B H 0.8355 0.4066 0.4879 0.352 Uiso 1 1 calc R . .
H40C H 0.8531 0.2676 0.4716 0.352 Uiso 1 1 calc R . .
C41 C 0.8810(7) 0.2172(11) 0.5808(6) 0.150(4) Uani 1 1 d U . .
H41 H 0.8973 0.2071 0.6232 0.180 Uiso 1 1 calc R . .

loop_
_atom_site_aniso_label
_atom_site_aniso_U_11
_atom_site_aniso_U_22
_atom_site_aniso_U_33
_atom_site_aniso_U_23
_atom_site_aniso_U_13
_atom_site_aniso_U_12
Cu1 0.0498(4) 0.0400(4) 0.0474(4) -0.0045(3) 0.0080(3) 0.0002(3)
O1 0.050(2) 0.061(2) 0.063(2) 0.0191(18) 0.0107(18) 0.0108(18)
O2 0.050(2) 0.050(2) 0.048(2) 0.0061(16) 0.0076(17) -0.0011(16)
O3 0.053(2) 0.067(3) 0.063(2) 0.0200(19) 0.0129(18) 0.0154(19)
O4 0.105(3) 0.051(2) 0.038(2) 0.0021(16) 0.005(2) -0.001(2)
O5 0.070(3) 0.051(2) 0.050(2) 0.0081(17) 0.0029(18) 0.0019(18)
O6 0.072(3) 0.043(2) 0.072(3) 0.0064(18) 0.011(2) 0.0098(18)
O7 0.054(2) 0.050(2) 0.053(2) 0.0035(15) 0.0056(17) 0.0024(16)
N1 0.053(3) 0.042(2) 0.041(2) -0.0039(19) 0.0119(19) 0.007(2)
N2 0.047(3) 0.041(2) 0.054(2) -0.0028(19) 0.018(2) 0.0007(19)
C1 0.069(4) 0.058(3) 0.052(3) -0.006(3) 0.014(3) 0.011(3)
C2 0.072(4) 0.076(4) 0.060(4) 0.006(3) 0.028(3) 0.025(3)
C3 0.046(3) 0.085(4) 0.061(4) 0.017(3) 0.016(3) 0.017(3)
C4 0.049(3) 0.059(3) 0.045(3) 0.016(2) 0.012(2) 0.006(3)
C5 0.054(3) 0.068(4) 0.061(4) 0.018(3) -0.001(3) -0.014(3)
C6 0.068(4) 0.051(3) 0.065(4) 0.002(3) 0.009(3) -0.016(3)
C7 0.055(3) 0.040(3) 0.050(3) 0.002(2) 0.010(3) -0.005(2)
C8 0.087(5) 0.046(3) 0.064(4) -0.016(3) 0.021(3) -0.011(3)
C9 0.095(5) 0.053(4) 0.083(4) -0.025(3) 0.036(4) 0.002(3)
C10 0.060(4) 0.057(3) 0.075(4) -0.012(3) 0.028(3) 0.001(3)
C11 0.052(3) 0.038(3) 0.041(3) 0.005(2) 0.009(2) -0.003(2)
C12 0.047(3) 0.047(3) 0.036(3) 0.005(2) 0.013(2) 0.002(2)
C13 0.049(3) 0.037(3) 0.049(3) -0.001(2) 0.009(3) 0.002(2)
C14 0.050(3) 0.038(3) 0.045(3) 0.000(2) 0.008(2) 0.002(2)
C15 0.047(3) 0.046(3) 0.048(3) 0.000(2) 0.008(2) 0.009(2)
C16 0.058(3) 0.036(3) 0.043(3) -0.002(2) 0.010(2) 0.004(2)
C17 0.058(3) 0.037(3) 0.044(3) -0.007(2) 0.002(3) 0.004(2)
C18 0.072(4) 0.038(3) 0.043(3) -0.003(2) 0.002(3) 0.004(3)
C19 0.073(4) 0.050(3) 0.055(3) -0.011(3) -0.015(3) 0.019(3)
C20 0.055(4) 0.063(4) 0.069(4) -0.010(3) -0.009(3) 0.013(3)
C21 0.056(4) 0.052(3) 0.067(4) -0.005(3) 0.001(3) 0.006(3)
C22 0.050(3) 0.037(3) 0.052(3) -0.006(2) 0.006(2) 0.005(2)
C23 0.053(3) 0.039(3) 0.049(3) 0.000(2) 0.010(2) -0.002(2)
C24 0.063(4) 0.047(3) 0.043(3) 0.007(2) 0.012(3) 0.006(2)
C25 0.055(3) 0.046(3) 0.045(3) 0.001(2) 0.014(2) 0.002(2)
C26 0.055(3) 0.046(3) 0.043(3) -0.002(2) 0.009(2) -0.001(2)
C27 0.052(3) 0.043(3) 0.044(3) 0.001(2) 0.014(2) 0.003(2)
C28 0.046(3) 0.046(3) 0.064(4) 0.007(3) 0.013(3) 0.003(2)
C29 0.055(3) 0.039(3) 0.064(4) -0.004(2) 0.021(3) 0.001(2)
C30 0.047(3) 0.056(3) 0.050(3) -0.005(2) 0.017(2) -0.004(2)
C31 0.059(4) 0.073(4) 0.060(4) -0.017(3) 0.018(3) -0.008(3)
C32 0.067(4) 0.099(5) 0.049(4) -0.015(3) 0.011(3) -0.009(4)
C33 0.057(4) 0.096(5) 0.052(4) 0.003(3) 0.007(3) 0.012(3)
C34 0.056(3) 0.068(4) 0.045(3) 0.003(3) 0.013(3) 0.008(3)
C35 0.043(3) 0.061(3) 0.046(3) 0.002(2) 0.014(2) 0.003(2)
O8 0.085(3) 0.100(3) 0.088(3) 0.023(2) 0.004(2) -0.004(2)
N3 0.075(3) 0.086(3) 0.071(3) 0.009(3) 0.010(2) 0.008(3)
C36 0.142(5) 0.162(6) 0.159(5) -0.026(4) 0.032(4) 0.000(4)
C37 0.186(6) 0.175(6) 0.176(6) 0.028(5) 0.050(4) 0.016(5)
C38 0.099(4) 0.127(5) 0.104(4) -0.001(4) 0.019(4) 0.010(4)
O9 0.173(5) 0.167(5) 0.208(5) -0.010(4) 0.035(4) 0.002(4)
N4 0.110(4) 0.103(4) 0.109(4) 0.015(3) 0.018(3) 0.012(3)
C39 0.202(7) 0.196(7) 0.207(7) -0.008(5) 0.028(5) -0.002(5)
C40 0.242(8) 0.239(8) 0.222(8) 0.004(5) 0.048(5) 0.004(5)
C41 0.146(6) 0.149(6) 0.153(6) 0.005(4) 0.026(4) 0.004(4)

loop_
_atom_type_symbol
_atom_type_description
_atom_type_scat_dispersion_real
_atom_type_scat_dispersion_imag
_atom_type_scat_source
C C 0.0033 0.0016 'International Tables Vol C Tables 4.2.6.8 and 6.1.1.4'
H H 0.0000 0.0000 'International Tables Vol C Tables 4.2.6.8 and 6.1.1.4'
N N 0.0061 0.0033 'International Tables Vol C Tables 4.2.6.8 and 6.1.1.4'
O O 0.0106 0.0060 'International Tables Vol C Tables 4.2.6.8 and 6.1.1.4'
Cu Cu 0.3201 1.2651 'International Tables Vol C Tables 4.2.6.8 and 6.1.1.4'

loop_
_geom_angle_atom_site_label_1
_geom_angle_atom_site_label_2
_geom_angle_atom_site_label_3
_geom_angle
_geom_angle_site_symmetry_1
_geom_angle_site_symmetry_3
_geom_angle_publ_flag
O5 Cu1 O7 94.09(15) 4_566 . ?
O5 Cu1 N1 92.85(15) 4_566 . ?
O7 Cu1 N1 172.64(14) . . ?
O5 Cu1 N2 166.27(16) 4_566 . ?
O7 Cu1 N2 91.64(15) . . ?
N1 Cu1 N2 81.05(16) . . ?
O5 Cu1 O2 93.72(14) 4_566 . ?
O7 Cu1 O2 86.60(13) . . ?
N1 Cu1 O2 95.39(14) . . ?
N2 Cu1 O2 99.06(14) . . ?
C13 O2 Cu1 131.7(3) . . ?
C15 O3 H3 109.5 . . ?
C26 O4 H4 109.5 . . ?
C28 O5 Cu1 107.8(3) . 4_565 ?
Cu1 O7 H7A 91.2 . . ?
Cu1 O7 H7B 105.7 . . ?
H7A O7 H7B 116.0 . . ?
C1 N1 C12 117.9(4) . . ?
C1 N1 Cu1 128.9(4) . . ?
C12 N1 Cu1 113.1(3) . . ?
C10 N2 C11 116.7(4) . . ?
C10 N2 Cu1 130.1(4) . . ?
C11 N2 Cu1 113.1(3) . . ?
N1 C1 C2 122.0(5) . . ?
N1 C1 H1 119.0 . . ?
C2 C1 H1 119.0 . . ?
C3 C2 C1 120.4(5) . . ?
C3 C2 H2 119.8 . . ?
C1 C2 H2 119.8 . . ?
C2 C3 C4 119.4(5) . . ?
C2 C3 H3A 120.3 . . ?
C4 C3 H3A 120.3 . . ?
C12 C4 C3 116.5(5) . . ?
C12 C4 C5 118.2(5) . . ?
C3 C4 C5 125.3(5) . . ?
C6 C5 C4 121.5(5) . . ?
C6 C5 H5 119.3 . . ?
C4 C5 H5 119.3 . . ?
C5 C6 C7 121.4(5) . . ?
C5 C6 H6 119.3 . . ?
C7 C6 H6 119.3 . . ?
C8 C7 C11 116.8(5) . . ?
C8 C7 C6 124.1(5) . . ?
C11 C7 C6 119.1(5) . . ?
C9 C8 C7 120.5(5) . . ?
C9 C8 H8 119.7 . . ?
C7 C8 H8 119.7 . . ?
C8 C9 C10 119.2(5) . . ?
C8 C9 H9 120.4 . . ?
C10 C9 H9 120.4 . . ?
N2 C10 C9 122.8(5) . . ?
N2 C10 H10 118.6 . . ?
C9 C10 H10 118.6 . . ?
N2 C11 C7 123.8(4) . . ?
N2 C11 C12 116.1(4) . . ?
C7 C11 C12 120.1(5) . . ?
N1 C12 C4 123.7(4) . . ?
N1 C12 C11 116.5(4) . . ?
C4 C12 C11 119.8(5) . . ?
O2 C13 O1 124.7(4) . . ?
O2 C13 C14 117.7(4) . . ?
O1 C13 C14 117.6(5) . . ?
C23 C14 C15 118.6(4) . . ?
C23 C14 C13 118.8(4) . . ?
C15 C14 C13 122.6(4) . . ?
O3 C15 C16 119.5(5) . . ?
O3 C15 C14 118.9(4) . . ?
C16 C15 C14 121.6(5) . . ?
C15 C16 C17 119.1(5) . . ?
C15 C16 C24 120.1(5) . . ?
C17 C16 C24 120.7(4) . . ?
C18 C17 C16 124.0(5) . . ?
C18 C17 C22 116.4(5) . . ?
C16 C17 C22 119.5(4) . . ?
C19 C18 C17 121.7(6) . . ?
C19 C18 H18 119.2 . . ?
C17 C18 H18 119.2 . . ?
C18 C19 C20 121.8(5) . . ?
C18 C19 H19 119.1 . . ?
C20 C19 H19 119.1 . . ?
C21 C20 C19 119.3(6) . . ?
C21 C20 H20 120.4 . . ?
C19 C20 H20 120.4 . . ?
C20 C21 C22 120.6(6) . . ?
C20 C21 H21 119.7 . . ?
C22 C21 H21 119.7 . . ?
C23 C22 C21 120.6(5) . . ?
C23 C22 C17 119.2(5) . . ?
C21 C22 C17 120.2(5) . . ?
C14 C23 C22 121.7(5) . . ?
C14 C23 H23 119.1 . . ?
C22 C23 H23 119.1 . . ?
C16 C24 C25 116.4(4) . . ?
C16 C24 H24A 108.2 . . ?
C25 C24 H24A 108.2 . . ?
C16 C24 H24B 108.2 . . ?
C25 C24 H24B 108.2 . . ?
H24A C24 H24B 107.3 . . ?
C26 C25 C35 118.8(5) . . ?
C26 C25 C24 120.1(4) . . ?
C35 C25 C24 121.1(4) . . ?
O4 C26 C25 118.7(4) . . ?
O4 C26 C27 120.0(4) . . ?
C25 C26 C27 121.3(4) . . ?
C29 C27 C26 119.3(4) . . ?
C29 C27 C28 118.3(5) . . ?
C26 C27 C28 122.4(4) . . ?
O6 C28 O5 122.0(5) . . ?
O6 C28 C27 121.5(5) . . ?
O5 C28 C27 116.5(4) . . ?
C27 C29 C30 122.3(5) . . ?
C27 C29 H29 118.9 . . ?
C30 C29 H29 118.9 . . ?
C31 C30 C29 122.3(5) . . ?
C31 C30 C35 119.0(5) . . ?
C29 C30 C35 118.6(4) . . ?
C32 C31 C30 121.9(6) . . ?
C32 C31 H31 119.1 . . ?
C30 C31 H31 119.1 . . ?
C31 C32 C33 118.2(5) . . ?
C31 C32 H32 120.9 . . ?
C33 C32 H32 120.9 . . ?
C34 C33 C32 123.0(6) . . ?
C34 C33 H33 118.5 . . ?
C32 C33 H33 118.5 . . ?
C33 C34 C35 119.6(6) . . ?
C33 C34 H34 120.2 . . ?
C35 C34 H34 120.2 . . ?
C34 C35 C30 118.2(5) . . ?
C34 C35 C25 122.4(5) . . ?
C30 C35 C25 119.4(4) . . ?
C38 N3 C37 127.7(8) . . ?
C38 N3 C36 120.4(8) . . ?
C37 N3 C36 111.8(8) . . ?
N3 C36 H36A 109.5 . . ?
N3 C36 H36B 109.5 . . ?
H36A C36 H36B 109.5 . . ?
N3 C36 H36C 109.5 . . ?
H36A C36 H36C 109.5 . . ?
H36B C36 H36C 109.5 . . ?
N3 C37 H37A 109.5 . . ?
N3 C37 H37B 109.5 . . ?
H37A C37 H37B 109.5 . . ?
N3 C37 H37C 109.5 . . ?
H37A C37 H37C 109.5 . . ?
H37B C37 H37C 109.5 . . ?
N3 C38 O8 123.6(9) . . ?
N3 C38 H38 118.2 . . ?
O8 C38 H38 118.2 . . ?
C41 N4 C40 120.3(10) . . ?
C41 N4 C39 116.3(10) . . ?
C40 N4 C39 122.0(10) . . ?
N4 C39 H39A 109.5 . . ?
N4 C39 H39B 109.5 . . ?
H39A C39 H39B 109.5 . . ?
N4 C39 H39C 109.5 . . ?
H39A C39 H39C 109.5 . . ?
H39B C39 H39C 109.5 . . ?
N4 C40 H40A 109.5 . . ?
N4 C40 H40B 109.5 . . ?
H40A C40 H40B 109.5 . . ?
N4 C40 H40C 109.5 . . ?
H40A C40 H40C 109.5 . . ?
H40B C40 H40C 109.5 . . ?
O9 C41 N4 121.8(12) . . ?
O9 C41 H41 119.1 . . ?
N4 C41 H41 119.1 . . ?

loop_
_geom_bond_atom_site_label_1
_geom_bond_atom_site_label_2
_geom_bond_distance
_geom_bond_site_symmetry_2
_geom_bond_publ_flag
Cu1 O5 1.971(3) 4_566 ?
Cu1 O7 1.980(4) . ?
Cu1 N1 2.015(4) . ?
Cu1 N2 2.021(4) . ?
Cu1 O2 2.252(3) . ?
O1 C13 1.259(6) . ?
O2 C13 1.253(6) . ?
O3 C15 1.366(6) . ?
O3 H3 0.8200 . ?
O4 C26 1.353(5) . ?
O4 H4 0.8200 . ?
O5 C28 1.313(6) . ?
O5 Cu1 1.971(3) 4_565 ?
O6 C28 1.224(6) . ?
O7 H7A 0.8546 . ?
O7 H7B 0.8549 . ?
N1 C1 1.334(6) . ?
N1 C12 1.353(6) . ?
N2 C10 1.335(6) . ?
N2 C11 1.353(6) . ?
C1 C2 1.390(8) . ?
C1 H1 0.9300 . ?
C2 C3 1.360(8) . ?
C2 H2 0.9300 . ?
C3 C4 1.409(7) . ?
C3 H3A 0.9300 . ?
C4 C12 1.402(7) . ?
C4 C5 1.432(7) . ?
C5 C6 1.335(8) . ?
C5 H5 0.9300 . ?
C6 C7 1.411(7) . ?
C6 H6 0.9300 . ?
C7 C8 1.389(7) . ?
C7 C11 1.394(6) . ?
C8 C9 1.344(8) . ?
C8 H8 0.9300 . ?
C9 C10 1.396(8) . ?
C9 H9 0.9300 . ?
C10 H10 0.9300 . ?
C11 C12 1.424(6) . ?
C13 C14 1.501(6) . ?
C14 C23 1.370(6) . ?
C14 C15 1.430(7) . ?
C15 C16 1.377(6) . ?
C16 C17 1.419(7) . ?
C16 C24 1.527(7) . ?
C17 C18 1.408(7) . ?
C17 C22 1.426(7) . ?
C18 C19 1.356(8) . ?
C18 H18 0.9300 . ?
C19 C20 1.388(8) . ?
C19 H19 0.9300 . ?
C20 C21 1.357(7) . ?
C20 H20 0.9300 . ?
C21 C22 1.417(7) . ?
C21 H21 0.9300 . ?
C22 C23 1.401(6) . ?
C23 H23 0.9300 . ?
C24 C25 1.530(7) . ?
C24 H24A 0.9700 . ?
C24 H24B 0.9700 . ?
C25 C26 1.386(7) . ?
C25 C35 1.434(7) . ?
C26 C27 1.425(7) . ?
C27 C29 1.349(7) . ?
C27 C28 1.501(7) . ?
C29 C30 1.416(7) . ?
C29 H29 0.9300 . ?
C30 C31 1.405(7) . ?
C30 C35 1.424(7) . ?
C31 C32 1.346(8) . ?
C31 H31 0.9300 . ?
C32 C33 1.400(9) . ?
C32 H32 0.9300 . ?
C33 C34 1.351(7) . ?
C33 H33 0.9300 . ?
C34 C35 1.412(7) . ?
C34 H34 0.9300 . ?
O8 C38 1.281(9) . ?
N3 C38 1.247(9) . ?
N3 C37 1.387(11) . ?
N3 C36 1.403(10) . ?
C36 H36A 0.9600 . ?
C36 H36B 0.9600 . ?
C36 H36C 0.9600 . ?
C37 H37A 0.9600 . ?
C37 H37B 0.9600 . ?
C37 H37C 0.9600 . ?
C38 H38 0.9300 . ?
O9 C41 1.216(11) . ?
N4 C41 1.335(12) . ?
N4 C40 1.399(14) . ?
N4 C39 1.414(13) . ?
C39 H39A 0.9600 . ?
C39 H39B 0.9600 . ?
C39 H39C 0.9600 . ?
C40 H40A 0.9600 . ?
C40 H40B 0.9600 . ?
C40 H40C 0.9600 . ?
C41 H41 0.9300 . ?

loop_
_geom_torsion_atom_site_label_1
_geom_torsion_atom_site_label_2
_geom_torsion_atom_site_label_3
_geom_torsion_atom_site_label_4
_geom_torsion
_geom_torsion_site_symmetry_1
_geom_torsion_site_symmetry_2
_geom_torsion_site_symmetry_3
_geom_torsion_site_symmetry_4
_geom_torsion_publ_flag
O5 Cu1 O2 C13 93.9(4) 4_566 . . . ?
O7 Cu1 O2 C13 0.0(4) . . . . ?
N1 Cu1 O2 C13 -172.9(4) . . . . ?
N2 Cu1 O2 C13 -91.1(4) . . . . ?
O5 Cu1 N1 C1 12.9(4) 4_566 . . . ?
N2 Cu1 N1 C1 -179.5(4) . . . . ?
O2 Cu1 N1 C1 -81.2(4) . . . . ?
O5 Cu1 N1 C12 -170.1(3) 4_566 . . . ?
N2 Cu1 N1 C12 -2.4(3) . . . . ?
O2 Cu1 N1 C12 95.9(3) . . . . ?
O5 Cu1 N2 C10 -115.9(7) 4_566 . . . ?
O7 Cu1 N2 C10 -1.1(5) . . . . ?
N1 Cu1 N2 C10 179.8(5) . . . . ?
O2 Cu1 N2 C10 85.7(5) . . . . ?
O5 Cu1 N2 C11 67.9(8) 4_566 . . . ?
O7 Cu1 N2 C11 -177.4(3) . . . . ?
N1 Cu1 N2 C11 3.5(3) . . . . ?
O2 Cu1 N2 C11 -90.5(3) . . . . ?
C12 N1 C1 C2 -0.3(7) . . . . ?
Cu1 N1 C1 C2 176.7(4) . . . . ?
N1 C1 C2 C3 0.7(8) . . . . ?
C1 C2 C3 C4 -0.7(8) . . . . ?
C2 C3 C4 C12 0.3(7) . . . . ?
C2 C3 C4 C5 -178.3(5) . . . . ?
C12 C4 C5 C6 -1.3(7) . . . . ?
C3 C4 C5 C6 177.3(5) . . . . ?
C4 C5 C6 C7 0.9(8) . . . . ?
C5 C6 C7 C8 -179.9(5) . . . . ?
C5 C6 C7 C11 0.5(8) . . . . ?
C11 C7 C8 C9 1.6(8) . . . . ?
C6 C7 C8 C9 -177.9(5) . . . . ?
C7 C8 C9 C10 -0.7(9) . . . . ?
C11 N2 C10 C9 2.3(8) . . . . ?
Cu1 N2 C10 C9 -173.8(4) . . . . ?
C8 C9 C10 N2 -1.4(9) . . . . ?
C10 N2 C11 C7 -1.3(7) . . . . ?
Cu1 N2 C11 C7 175.5(4) . . . . ?
C10 N2 C11 C12 179.2(4) . . . . ?
Cu1 N2 C11 C12 -4.1(5) . . . . ?
C8 C7 C11 N2 -0.6(7) . . . . ?
C6 C7 C11 N2 179.0(4) . . . . ?
C8 C7 C11 C12 178.9(4) . . . . ?
C6 C7 C11 C12 -1.5(7) . . . . ?
C1 N1 C12 C4 -0.1(7) . . . . ?
Cu1 N1 C12 C4 -177.5(3) . . . . ?
C1 N1 C12 C11 178.4(4) . . . . ?
Cu1 N1 C12 C11 1.0(5) . . . . ?
C3 C4 C12 N1 0.1(7) . . . . ?
C5 C4 C12 N1 178.8(4) . . . . ?
C3 C4 C12 C11 -178.4(4) . . . . ?
C5 C4 C12 C11 0.3(7) . . . . ?
N2 C11 C12 N1 2.1(6) . . . . ?
C7 C11 C12 N1 -177.5(4) . . . . ?
N2 C11 C12 C4 -179.3(4) . . . . ?
C7 C11 C12 C4 1.1(7) . . . . ?
Cu1 O2 C13 O1 -3.4(7) . . . . ?
Cu1 O2 C13 C14 175.1(3) . . . . ?
O2 C13 C14 C23 -5.2(7) . . . . ?
O1 C13 C14 C23 173.5(4) . . . . ?
O2 C13 C14 C15 176.5(4) . . . . ?
O1 C13 C14 C15 -4.8(7) . . . . ?
C23 C14 C15 O3 -179.4(4) . . . . ?
C13 C14 C15 O3 -1.0(7) . . . . ?
C23 C14 C15 C16 0.9(7) . . . . ?
C13 C14 C15 C16 179.3(4) . . . . ?
O3 C15 C16 C17 175.9(4) . . . . ?
C14 C15 C16 C17 -4.4(7) . . . . ?
O3 C15 C16 C24 0.2(7) . . . . ?
C14 C15 C16 C24 179.9(4) . . . . ?
C15 C16 C17 C18 -174.0(4) . . . . ?
C24 C16 C17 C18 1.7(7) . . . . ?
C15 C16 C17 C22 4.0(7) . . . . ?
C24 C16 C17 C22 179.7(4) . . . . ?
C16 C17 C18 C19 178.4(4) . . . . ?
C22 C17 C18 C19 0.4(7) . . . . ?
C17 C18 C19 C20 0.7(8) . . . . ?
C18 C19 C20 C21 -1.4(8) . . . . ?
C19 C20 C21 C22 0.9(8) . . . . ?
C20 C21 C22 C23 -178.5(5) . . . . ?
C20 C21 C22 C17 0.3(7) . . . . ?
C18 C17 C22 C23 177.9(4) . . . . ?
C16 C17 C22 C23 -0.2(7) . . . . ?
C18 C17 C22 C21 -0.9(7) . . . . ?
C16 C17 C22 C21 -179.0(4) . . . . ?
C15 C14 C23 C22 3.0(7) . . . . ?
C13 C14 C23 C22 -175.4(4) . . . . ?
C21 C22 C23 C14 175.4(5) . . . . ?
C17 C22 C23 C14 -3.3(7) . . . . ?
C15 C16 C24 C25 -118.7(5) . . . . ?
C17 C16 C24 C25 65.7(6) . . . . ?
C16 C24 C25 C26 -115.8(5) . . . . ?
C16 C24 C25 C35 66.3(6) . . . . ?
C35 C25 C26 O4 175.1(4) . . . . ?
C24 C25 C26 O4 -2.8(7) . . . . ?
C35 C25 C26 C27 -6.8(7) . . . . ?
C24 C25 C26 C27 175.3(5) . . . . ?
O4 C26 C27 C29 -179.4(5) . . . . ?
C25 C26 C27 C29 2.5(8) . . . . ?
O4 C26 C27 C28 -1.2(8) . . . . ?
C25 C26 C27 C28 -179.3(4) . . . . ?
Cu1 O5 C28 O6 2.8(6) 4_565 . . . ?
Cu1 O5 C28 C27 -176.4(3) 4_565 . . . ?
C29 C27 C28 O6 -4.5(7) . . . . ?
C26 C27 C28 O6 177.3(5) . . . . ?
C29 C27 C28 O5 174.8(4) . . . . ?
C26 C27 C28 O5 -3.4(7) . . . . ?
C26 C27 C29 C30 3.3(8) . . . . ?
C28 C27 C29 C30 -175.0(4) . . . . ?
C27 C29 C30 C31 172.6(5) . . . . ?
C27 C29 C30 C35 -4.4(7) . . . . ?
C29 C30 C31 C32 -174.2(5) . . . . ?
C35 C30 C31 C32 2.8(8) . . . . ?
C30 C31 C32 C33 -3.3(9) . . . . ?
C31 C32 C33 C34 0.8(9) . . . . ?
C32 C33 C34 C35 2.0(9) . . . . ?
C33 C34 C35 C30 -2.4(7) . . . . ?
C33 C34 C35 C25 174.8(5) . . . . ?
C31 C30 C35 C34 0.1(7) . . . . ?
C29 C30 C35 C34 177.2(4) . . . . ?
C31 C30 C35 C25 -177.2(5) . . . . ?
C29 C30 C35 C25 -0.1(7) . . . . ?
C26 C25 C35 C34 -171.6(5) . . . . ?
C24 C25 C35 C34 6.2(7) . . . . ?
C26 C25 C35 C30 5.5(7) . . . . ?
C24 C25 C35 C30 -176.6(5) . . . . ?
C37 N3 C38 O8 179.6(8) . . . . ?
C36 N3 C38 O8 0.4(12) . . . . ?
C40 N4 C41 O9 7.4(17) . . . . ?
C39 N4 C41 O9 174.3(11) . . . . ?
